data_7002856
loop_
_publ_author_name
'Buchard, Antoine'
'Auffrant, Audrey'
'Ricard, Louis'
'Le Goff, Xavier F.'
'Platel, Rachel H.'
'Williams, Charlotte K.'
'Le Floch, Pascal'

_publ_section_title
;
 First neodymium(iii) alkyl-carbene complex based on
 bis(iminophosphoranyl) ligands
;
_journal_issue 46
_journal_name_full 'Dalton Transactions'
_journal_page_first 10219
_journal_page_last 10222
_journal_paper_doi 10.1039/b918971h
_journal_year 2009
_chemical_formula_moiety 'C62 H69 N4 Nd P4, 2(C4 H8 O)'
_chemical_formula_sum 'C70 H85 N4 Nd O2 P4'
_chemical_formula_weight 1282.54
_chemical_name_systematic
;
?
;
_space_group_IT_number 2
_symmetry_cell_setting triclinic
_symmetry_space_group_name_Hall '-P 1'
_symmetry_space_group_name_H-M 'P -1'
_atom_sites_solution_hydrogens geom
_atom_sites_solution_primary direct
_atom_sites_solution_secondary difmap
_audit_creation_method SHELXL-97
_cell_angle_alpha 73.795(1)
_cell_angle_beta 86.604(1)
_cell_angle_gamma 72.637(1)
_cell_formula_units_Z 2
_cell_length_a 12.524(1)
_cell_length_b 13.757(1)
_cell_length_c 20.423(1)
_cell_measurement_reflns_used 10573
_cell_measurement_temperature 150(1)
_cell_measurement_theta_max 30.034
_cell_measurement_theta_min 0.998
_cell_volume 3223.9(4)
_computing_structure_refinement 'SHELXL-97 (Sheldrick, 1997)'
_computing_structure_solution 'SHELXS-97 (Sheldrick, 1990)'
_diffrn_ambient_temperature 150(1)
_diffrn_measured_fraction_theta_full 0.993
_diffrn_measured_fraction_theta_max 0.993
_diffrn_measurement_device_type KappaCCD
_diffrn_measurement_method 'phi and omega scans'
_diffrn_radiation_monochromator graphite
_diffrn_radiation_source 'fine-focus sealed tube'
_diffrn_radiation_type MoK\a
_diffrn_radiation_wavelength 0.71069
_diffrn_reflns_av_R_equivalents 0.0393
_diffrn_reflns_av_sigmaI/netI 0.0851
_diffrn_reflns_limit_h_max 16
_diffrn_reflns_limit_h_min -16
_diffrn_reflns_limit_k_max 18
_diffrn_reflns_limit_k_min -17
_diffrn_reflns_limit_l_max 27
_diffrn_reflns_limit_l_min 0
_diffrn_reflns_number 36217
_diffrn_reflns_theta_full 28.70
_diffrn_reflns_theta_max 28.70
_diffrn_reflns_theta_min 3.04
_exptl_absorpt_coefficient_mu 0.952
_exptl_absorpt_correction_T_max 0.9451
_exptl_absorpt_correction_T_min 0.7633
_exptl_absorpt_correction_type multi-scan
_exptl_crystal_colour 'Pale Blue'
_exptl_crystal_density_diffrn 1.321
_exptl_crystal_density_method 'not measured'
_exptl_crystal_description Needle
_exptl_crystal_F_000 1338
_exptl_crystal_size_max 0.30
_exptl_crystal_size_mid 0.06
_exptl_crystal_size_min 0.06
_refine_diff_density_max 0.635
_refine_diff_density_min -0.727
_refine_diff_density_rms 0.107
_refine_ls_extinction_method none
_refine_ls_goodness_of_fit_ref 1.049
_refine_ls_hydrogen_treatment constr
_refine_ls_matrix_type full
_refine_ls_number_parameters 648
_refine_ls_number_reflns 16535
_refine_ls_number_restraints 0
_refine_ls_restrained_S_all 1.049
_refine_ls_R_factor_all 0.0667
_refine_ls_R_factor_gt 0.0447
_refine_ls_shift/su_max 0.015
_refine_ls_shift/su_mean 0.001
_refine_ls_structure_factor_coef Fsqd
_refine_ls_weighting_details 'calc w=1/[\s^2^(Fo^2^)+(0.0665P)^2^+0.0000P] where P=(Fo^2^+2Fc^2^)/3'
_refine_ls_weighting_scheme calc
_refine_ls_wR_factor_gt 0.1270
_refine_ls_wR_factor_ref 0.1330
_reflns_number_gt 11918
_reflns_number_total 16535
_reflns_threshold_expression >2sigma(I)
_cod_data_source_file b918971h.txt
_cod_data_source_block ab1022
_cod_depositor_comments
;
The following automatic conversions were performed:
'_symmetry_cell_setting' value 'Triclinic' changed to 'triclinic'
according to '/home/saulius/struct/CIF-dictionaries/cif_core.dic'
dictionary named 'cif_core.dic' version 2.4.1 from 2010-06-29.

Automatic conversion script
Id: cif_fix_enum 1527 2010-12-29 10:47:43Z saulius 
;
_cod_original_sg_symbol_H-M 'P-1 '
_cod_database_code 7002856

loop_
_symmetry_equiv_pos_as_xyz
'x, y, z'
'-x, -y, -z'

loop_
_atom_site_label
_atom_site_type_symbol
_atom_site_fract_x
_atom_site_fract_y
_atom_site_fract_z
_atom_site_U_iso_or_equiv
_atom_site_adp_type
_atom_site_occupancy
_atom_site_symmetry_multiplicity
_atom_site_calc_flag
_atom_site_refinement_flags
_atom_site_disorder_assembly
_atom_site_disorder_group
Nd1 Nd 0.436548(14) 0.347517(14) 0.248288(10) 0.02395(7) Uani 1 1 d . . .
P1 P 0.42578(7) 0.20107(7) 0.15887(5) 0.02384(19) Uani 1 1 d . . .
P2 P 0.23775(7) 0.25155(7) 0.25955(5) 0.02387(19) Uani 1 1 d . . .
P3 P 0.45533(7) 0.56234(7) 0.27421(5) 0.02383(19) Uani 1 1 d . . .
P4 P 0.55829(7) 0.35316(7) 0.38399(5) 0.02317(19) Uani 1 1 d . . .
N1 N 0.5077(2) 0.2761(2) 0.15137(15) 0.0263(6) Uani 1 1 d . . .
N2 N 0.2425(2) 0.3583(2) 0.27861(16) 0.0271(7) Uani 1 1 d . . .
N3 N 0.4100(2) 0.5402(2) 0.20935(15) 0.0278(7) Uani 1 1 d . . .
N4 N 0.5965(2) 0.2800(2) 0.33290(16) 0.0266(7) Uani 1 1 d . . .
C1 C 0.3634(3) 0.1970(3) 0.23379(19) 0.0263(8) Uani 1 1 d . . .
C2 C 0.4505(3) 0.4606(3) 0.34431(18) 0.0248(7) Uani 1 1 d . . .
H2 H 0.3790 0.4642 0.3636 0.030 Uiso 1 1 calc R . .
C3 C 0.3341(3) 0.2454(3) 0.08304(18) 0.0268(8) Uani 1 1 d . . .
C4 C 0.3273(3) 0.3406(3) 0.0346(2) 0.0332(9) Uani 1 1 d . . .
H4 H 0.3701 0.3839 0.0410 0.040 Uiso 1 1 calc R . .
C5 C 0.2582(3) 0.3738(3) -0.0239(2) 0.0400(10) Uani 1 1 d . . .
H5 H 0.2554 0.4385 -0.0572 0.048 Uiso 1 1 calc R . .
C6 C 0.1936(3) 0.3115(3) -0.0328(2) 0.0414(10) Uani 1 1 d . . .
H6 H 0.1464 0.3337 -0.0722 0.050 Uiso 1 1 calc R . .
C7 C 0.1982(3) 0.2171(3) 0.0160(2) 0.0401(10) Uani 1 1 d . . .
H7 H 0.1537 0.1749 0.0101 0.048 Uiso 1 1 calc R . .
C8 C 0.2677(3) 0.1841(3) 0.0735(2) 0.0349(9) Uani 1 1 d . . .
H8 H 0.2704 0.1193 0.1067 0.042 Uiso 1 1 calc R . .
C9 C 0.5084(3) 0.0685(3) 0.1538(2) 0.0298(8) Uani 1 1 d . . .
C10 C 0.5354(3) 0.0439(3) 0.0921(2) 0.0414(10) Uani 1 1 d . . .
H10 H 0.5085 0.0959 0.0504 0.050 Uiso 1 1 calc R . .
C11 C 0.6023(4) -0.0571(4) 0.0918(3) 0.0528(13) Uani 1 1 d . . .
H11 H 0.6192 -0.0744 0.0497 0.063 Uiso 1 1 calc R . .
C12 C 0.6444(4) -0.1330(3) 0.1527(3) 0.0514(12) Uani 1 1 d . . .
H12 H 0.6914 -0.2013 0.1523 0.062 Uiso 1 1 calc R . .
C13 C 0.6173(4) -0.1081(3) 0.2127(2) 0.0463(11) Uani 1 1 d . . .
H13 H 0.6455 -0.1599 0.2544 0.056 Uiso 1 1 calc R . .
C14 C 0.5496(3) -0.0089(3) 0.2142(2) 0.0349(9) Uani 1 1 d . . .
H14 H 0.5311 0.0066 0.2567 0.042 Uiso 1 1 calc R . .
C15 C 0.1215(3) 0.2845(3) 0.1995(2) 0.0293(8) Uani 1 1 d . . .
C16 C 0.0921(3) 0.3814(3) 0.1514(2) 0.0338(9) Uani 1 1 d . . .
H16 H 0.1277 0.4327 0.1530 0.041 Uiso 1 1 calc R . .
C17 C 0.0123(3) 0.4057(4) 0.1010(2) 0.0421(10) Uani 1 1 d . . .
H17 H -0.0059 0.4727 0.0680 0.051 Uiso 1 1 calc R . .
C18 C -0.0410(3) 0.3323(4) 0.0988(2) 0.0520(13) Uani 1 1 d . . .
H18 H -0.0966 0.3491 0.0645 0.062 Uiso 1 1 calc R . .
C19 C -0.0143(3) 0.2351(4) 0.1459(3) 0.0490(12) Uani 1 1 d . . .
H19 H -0.0518 0.1851 0.1442 0.059 Uiso 1 1 calc R . .
C20 C 0.0678(3) 0.2095(4) 0.1963(2) 0.0419(10) Uani 1 1 d . . .
H20 H 0.0874 0.1415 0.2283 0.050 Uiso 1 1 calc R . .
C21 C 0.2008(3) 0.1606(3) 0.33544(19) 0.0278(8) Uani 1 1 d . . .
C22 C 0.0920(3) 0.1731(3) 0.3580(2) 0.0407(10) Uani 1 1 d . . .
H22 H 0.0322 0.2285 0.3321 0.049 Uiso 1 1 calc R . .
C23 C 0.0699(4) 0.1056(4) 0.4180(3) 0.0526(12) Uani 1 1 d . . .
H23 H -0.0051 0.1132 0.4320 0.063 Uiso 1 1 calc R . .
C24 C 0.1562(4) 0.0272(3) 0.4576(2) 0.0502(11) Uani 1 1 d . . .
H24 H 0.1408 -0.0175 0.4994 0.060 Uiso 1 1 calc R . .
C25 C 0.2631(4) 0.0144(3) 0.4365(2) 0.0408(10) Uani 1 1 d . . .
H25 H 0.3227 -0.0398 0.4634 0.049 Uiso 1 1 calc R . .
C26 C 0.2857(3) 0.0804(3) 0.3758(2) 0.0310(8) Uani 1 1 d . . .
H26 H 0.3608 0.0703 0.3616 0.037 Uiso 1 1 calc R . .
C27 C 0.5904(3) 0.2803(3) 0.0969(2) 0.0322(8) Uani 1 1 d . . .
H27 H 0.5598 0.2677 0.0569 0.039 Uiso 1 1 calc R . .
C28 C 0.7026(3) 0.1985(4) 0.1172(3) 0.0522(12) Uani 1 1 d . . .
H28A H 0.7367 0.2126 0.1543 0.078 Uiso 1 1 calc R . .
H28B H 0.7515 0.2021 0.0779 0.078 Uiso 1 1 calc R . .
H28C H 0.6924 0.1278 0.1327 0.078 Uiso 1 1 calc R . .
C29 C 0.6055(4) 0.3896(4) 0.0749(3) 0.0554(12) Uani 1 1 d . . .
H29A H 0.5334 0.4423 0.0589 0.083 Uiso 1 1 calc R . .
H29B H 0.6590 0.3932 0.0379 0.083 Uiso 1 1 calc R . .
H29C H 0.6341 0.4043 0.1137 0.083 Uiso 1 1 calc R . .
C30 C 0.1446(3) 0.4218(3) 0.3078(2) 0.0297(8) Uani 1 1 d . . .
H30 H 0.0772 0.4035 0.2972 0.036 Uiso 1 1 calc R . .
C31 C 0.1261(3) 0.5402(3) 0.2737(3) 0.0433(11) Uani 1 1 d . . .
H31A H 0.1954 0.5579 0.2770 0.065 Uiso 1 1 calc R . .
H31B H 0.0664 0.5817 0.2968 0.065 Uiso 1 1 calc R . .
H31C H 0.1046 0.5566 0.2256 0.065 Uiso 1 1 calc R . .
C32 C 0.1547(3) 0.3981(4) 0.3848(2) 0.0436(11) Uani 1 1 d . . .
H32A H 0.1702 0.3218 0.4056 0.065 Uiso 1 1 calc R . .
H32B H 0.0845 0.4359 0.4021 0.065 Uiso 1 1 calc R . .
H32C H 0.2160 0.4215 0.3964 0.065 Uiso 1 1 calc R . .
C33 C 0.5989(3) 0.5673(3) 0.26429(19) 0.0290(8) Uani 1 1 d . . .
C34 C 0.6683(3) 0.5072(3) 0.2245(2) 0.0394(10) Uani 1 1 d . . .
H34 H 0.6379 0.4696 0.2017 0.047 Uiso 1 1 calc R . .
C35 C 0.7804(3) 0.5018(4) 0.2177(2) 0.0522(12) Uani 1 1 d . . .
H35 H 0.8263 0.4609 0.1904 0.063 Uiso 1 1 calc R . .
C36 C 0.8248(3) 0.5554(4) 0.2505(3) 0.0540(13) Uani 1 1 d . . .
H36 H 0.9016 0.5521 0.2457 0.065 Uiso 1 1 calc R . .
C37 C 0.7573(3) 0.6155(3) 0.2913(3) 0.0488(12) Uani 1 1 d . . .
H37 H 0.7883 0.6523 0.3145 0.059 Uiso 1 1 calc R . .
C38 C 0.6440(3) 0.6205(3) 0.2975(2) 0.0363(9) Uani 1 1 d . . .
H38 H 0.5979 0.6611 0.3249 0.044 Uiso 1 1 calc R . .
C39 C 0.3744(3) 0.6895(3) 0.2876(2) 0.0284(8) Uani 1 1 d . . .
C40 C 0.3833(3) 0.7852(3) 0.2434(2) 0.0361(9) Uani 1 1 d . . .
H40 H 0.4346 0.7845 0.2073 0.043 Uiso 1 1 calc R . .
C41 C 0.3163(4) 0.8821(3) 0.2528(2) 0.0442(11) Uani 1 1 d . . .
H41 H 0.3231 0.9468 0.2232 0.053 Uiso 1 1 calc R . .
C42 C 0.2404(3) 0.8837(3) 0.3050(2) 0.0457(11) Uani 1 1 d . . .
H42 H 0.1941 0.9494 0.3105 0.055 Uiso 1 1 calc R . .
C43 C 0.2320(3) 0.7891(3) 0.3493(2) 0.0436(11) Uani 1 1 d . . .
H43 H 0.1812 0.7901 0.3858 0.052 Uiso 1 1 calc R . .
C44 C 0.2977(3) 0.6938(3) 0.3401(2) 0.0334(9) Uani 1 1 d . . .
H44 H 0.2907 0.6296 0.3702 0.040 Uiso 1 1 calc R . .
C45 C 0.6687(3) 0.3926(3) 0.41465(18) 0.0258(8) Uani 1 1 d . . .
C46 C 0.7823(3) 0.3466(3) 0.4072(3) 0.0449(11) Uani 1 1 d . . .
H46 H 0.8057 0.2939 0.3834 0.054 Uiso 1 1 calc R . .
C47 C 0.8617(3) 0.3779(4) 0.4348(3) 0.0609(15) Uani 1 1 d . . .
H47 H 0.9390 0.3453 0.4301 0.073 Uiso 1 1 calc R . .
C48 C 0.8294(3) 0.4554(3) 0.4688(3) 0.0480(12) Uani 1 1 d . . .
H48 H 0.8840 0.4754 0.4880 0.058 Uiso 1 1 calc R . .
C49 C 0.7160(3) 0.5039(3) 0.4744(2) 0.0364(9) Uani 1 1 d . . .
H49 H 0.6928 0.5588 0.4965 0.044 Uiso 1 1 calc R . .
C50 C 0.6366(3) 0.4721(3) 0.4478(2) 0.0301(8) Uani 1 1 d . . .
H50 H 0.5593 0.5051 0.4522 0.036 Uiso 1 1 calc R . .
C51 C 0.5054(3) 0.2837(3) 0.46213(18) 0.0256(8) Uani 1 1 d . . .
C52 C 0.5461(3) 0.2681(3) 0.52719(19) 0.0277(8) Uani 1 1 d . . .
H52 H 0.6040 0.2970 0.5326 0.033 Uiso 1 1 calc R . .
C53 C 0.5038(3) 0.2111(3) 0.5845(2) 0.0322(8) Uani 1 1 d . . .
H53 H 0.5332 0.2012 0.6285 0.039 Uiso 1 1 calc R . .
C54 C 0.4191(3) 0.1689(3) 0.5778(2) 0.0397(9) Uani 1 1 d . . .
H54 H 0.3891 0.1308 0.6170 0.048 Uiso 1 1 calc R . .
C55 C 0.3789(3) 0.1827(3) 0.5138(2) 0.0431(10) Uani 1 1 d . . .
H55 H 0.3215 0.1529 0.5088 0.052 Uiso 1 1 calc R . .
C56 C 0.4203(3) 0.2390(3) 0.4567(2) 0.0367(9) Uani 1 1 d . . .
H56 H 0.3909 0.2478 0.4129 0.044 Uiso 1 1 calc R . .
C57 C 0.3620(3) 0.6260(3) 0.1470(2) 0.0334(9) Uani 1 1 d . . .
H57 H 0.3096 0.6863 0.1618 0.040 Uiso 1 1 calc R . .
C58 C 0.4487(4) 0.6680(3) 0.1019(2) 0.0448(10) Uani 1 1 d . . .
H58A H 0.4916 0.6938 0.1284 0.067 Uiso 1 1 calc R . .
H58B H 0.4108 0.7263 0.0631 0.067 Uiso 1 1 calc R . .
H58C H 0.4995 0.6110 0.0853 0.067 Uiso 1 1 calc R . .
C59 C 0.2935(4) 0.5848(4) 0.1076(2) 0.0461(11) Uani 1 1 d . . .
H59A H 0.3422 0.5225 0.0952 0.069 Uiso 1 1 calc R . .
H59B H 0.2610 0.6402 0.0661 0.069 Uiso 1 1 calc R . .
H59C H 0.2334 0.5652 0.1361 0.069 Uiso 1 1 calc R . .
C60 C 0.6843(3) 0.1759(3) 0.3555(2) 0.0332(9) Uani 1 1 d . . .
H60 H 0.7170 0.1705 0.4003 0.040 Uiso 1 1 calc R . .
C61 C 0.7765(4) 0.1696(4) 0.3040(3) 0.0592(14) Uani 1 1 d . . .
H61A H 0.7483 0.1647 0.2617 0.089 Uiso 1 1 calc R . .
H61B H 0.8397 0.1068 0.3225 0.089 Uiso 1 1 calc R . .
H61C H 0.8013 0.2332 0.2946 0.089 Uiso 1 1 calc R . .
C62 C 0.6327(4) 0.0854(3) 0.3649(3) 0.0638(16) Uani 1 1 d . . .
H62A H 0.5783 0.0876 0.4014 0.096 Uiso 1 1 calc R . .
H62B H 0.6918 0.0175 0.3770 0.096 Uiso 1 1 calc R . .
H62C H 0.5949 0.0930 0.3223 0.096 Uiso 1 1 calc R . .

loop_
_atom_site_aniso_label
_atom_site_aniso_U_11
_atom_site_aniso_U_22
_atom_site_aniso_U_33
_atom_site_aniso_U_23
_atom_site_aniso_U_13
_atom_site_aniso_U_12
Nd1 0.02202(10) 0.02762(11) 0.02310(12) -0.00789(8) 0.00028(7) -0.00768(7)
P1 0.0239(4) 0.0259(4) 0.0227(5) -0.0082(4) 0.0000(4) -0.0072(4)
P2 0.0212(4) 0.0267(4) 0.0249(5) -0.0082(4) 0.0014(3) -0.0080(3)
P3 0.0241(4) 0.0248(4) 0.0232(5) -0.0059(4) 0.0007(4) -0.0086(4)
P4 0.0233(4) 0.0241(4) 0.0224(5) -0.0056(4) -0.0011(3) -0.0078(3)
N1 0.0270(14) 0.0315(15) 0.0229(17) -0.0081(13) 0.0025(12) -0.0120(12)
N2 0.0218(14) 0.0269(15) 0.0317(18) -0.0092(13) 0.0005(12) -0.0047(12)
N3 0.0281(15) 0.0306(15) 0.0236(17) -0.0062(13) -0.0005(12) -0.0078(12)
N4 0.0236(14) 0.0269(15) 0.0284(18) -0.0083(13) -0.0001(12) -0.0052(12)
C1 0.0274(17) 0.0270(17) 0.024(2) -0.0072(15) -0.0003(14) -0.0075(14)
C2 0.0199(15) 0.0312(18) 0.025(2) -0.0096(15) 0.0021(13) -0.0085(14)
C3 0.0245(17) 0.0317(18) 0.023(2) -0.0100(16) 0.0025(14) -0.0042(14)
C4 0.0303(19) 0.036(2) 0.032(2) -0.0091(18) 0.0008(16) -0.0085(16)
C5 0.042(2) 0.041(2) 0.031(2) -0.0046(19) -0.0027(18) -0.0068(18)
C6 0.035(2) 0.053(3) 0.031(2) -0.016(2) -0.0093(17) 0.0011(19)
C7 0.033(2) 0.048(2) 0.043(3) -0.019(2) -0.0062(18) -0.0096(18)
C8 0.036(2) 0.034(2) 0.035(2) -0.0119(18) 0.0000(17) -0.0084(16)
C9 0.0240(17) 0.0318(19) 0.036(2) -0.0145(17) 0.0019(15) -0.0065(15)
C10 0.040(2) 0.043(2) 0.037(3) -0.017(2) 0.0047(18) -0.0014(18)
C11 0.049(3) 0.057(3) 0.052(3) -0.032(3) 0.001(2) 0.002(2)
C12 0.048(3) 0.035(2) 0.071(4) -0.025(2) 0.005(2) -0.002(2)
C13 0.053(3) 0.031(2) 0.046(3) -0.009(2) -0.002(2) -0.0025(19)
C14 0.040(2) 0.0288(19) 0.035(2) -0.0101(17) 0.0011(17) -0.0077(16)
C15 0.0207(16) 0.036(2) 0.033(2) -0.0136(17) 0.0000(14) -0.0071(15)
C16 0.0321(19) 0.041(2) 0.028(2) -0.0122(18) 0.0029(16) -0.0072(17)
C17 0.033(2) 0.053(3) 0.030(2) -0.011(2) -0.0010(17) 0.0019(19)
C18 0.027(2) 0.085(4) 0.046(3) -0.034(3) -0.0092(19) -0.001(2)
C19 0.032(2) 0.070(3) 0.059(3) -0.033(3) 0.001(2) -0.022(2)
C20 0.031(2) 0.055(3) 0.046(3) -0.020(2) -0.0022(18) -0.0158(19)
C21 0.0294(17) 0.0310(18) 0.029(2) -0.0143(16) 0.0064(15) -0.0138(15)
C22 0.036(2) 0.036(2) 0.049(3) -0.008(2) 0.0104(19) -0.0137(17)
C23 0.045(2) 0.053(3) 0.058(3) -0.009(2) 0.024(2) -0.022(2)
C24 0.061(3) 0.045(2) 0.040(3) -0.001(2) 0.017(2) -0.022(2)
C25 0.050(2) 0.032(2) 0.037(3) -0.0040(18) 0.0023(19) -0.0143(18)
C26 0.0347(19) 0.0280(18) 0.032(2) -0.0101(17) 0.0047(16) -0.0115(15)
C27 0.0313(19) 0.047(2) 0.025(2) -0.0139(18) 0.0049(15) -0.0179(17)
C28 0.030(2) 0.071(3) 0.057(3) -0.019(3) 0.013(2) -0.018(2)
C29 0.060(3) 0.062(3) 0.053(3) -0.021(3) 0.024(2) -0.032(2)
C30 0.0189(16) 0.0347(19) 0.038(2) -0.0155(18) 0.0023(15) -0.0073(14)
C31 0.0297(19) 0.038(2) 0.067(3) -0.024(2) 0.0024(19) -0.0080(17)
C32 0.033(2) 0.063(3) 0.050(3) -0.036(2) 0.0082(19) -0.0190(19)
C33 0.0261(17) 0.0299(18) 0.027(2) 0.0002(16) -0.0020(15) -0.0091(15)
C34 0.037(2) 0.053(2) 0.029(2) -0.013(2) 0.0023(17) -0.0135(19)
C35 0.029(2) 0.075(3) 0.044(3) -0.012(3) 0.0083(19) -0.009(2)
C36 0.026(2) 0.060(3) 0.059(3) 0.011(2) 0.001(2) -0.014(2)
C37 0.039(2) 0.040(2) 0.064(3) 0.005(2) -0.018(2) -0.0204(19)
C38 0.035(2) 0.0291(19) 0.042(3) -0.0002(18) -0.0048(17) -0.0117(16)
C39 0.0299(18) 0.0246(17) 0.031(2) -0.0072(16) -0.0044(15) -0.0075(14)
C40 0.041(2) 0.033(2) 0.032(2) -0.0067(18) -0.0054(17) -0.0079(17)
C41 0.054(3) 0.0250(19) 0.046(3) 0.0004(19) -0.021(2) -0.0069(18)
C42 0.044(2) 0.037(2) 0.055(3) -0.021(2) -0.010(2) 0.0004(19)
C43 0.037(2) 0.044(2) 0.052(3) -0.025(2) 0.0001(19) -0.0049(18)
C44 0.035(2) 0.0295(19) 0.037(2) -0.0109(17) 0.0015(17) -0.0094(16)
C45 0.0274(17) 0.0262(17) 0.025(2) -0.0043(15) -0.0016(14) -0.0114(14)
C46 0.0278(19) 0.043(2) 0.075(3) -0.033(2) 0.003(2) -0.0105(17)
C47 0.026(2) 0.057(3) 0.111(5) -0.044(3) -0.005(2) -0.008(2)
C48 0.040(2) 0.051(3) 0.063(3) -0.022(2) -0.009(2) -0.019(2)
C49 0.046(2) 0.038(2) 0.034(2) -0.0164(18) -0.0005(18) -0.0183(18)
C50 0.0303(18) 0.0313(19) 0.031(2) -0.0103(17) 0.0012(15) -0.0100(15)
C51 0.0260(17) 0.0245(17) 0.025(2) -0.0065(15) -0.0004(14) -0.0058(14)
C52 0.0328(18) 0.0282(18) 0.023(2) -0.0066(15) -0.0025(15) -0.0092(15)
C53 0.042(2) 0.0303(19) 0.023(2) -0.0053(16) -0.0023(16) -0.0100(16)
C54 0.050(2) 0.042(2) 0.029(2) -0.0082(19) 0.0068(18) -0.0190(19)
C55 0.051(2) 0.057(3) 0.033(3) -0.010(2) 0.0024(19) -0.036(2)
C56 0.043(2) 0.047(2) 0.025(2) -0.0046(18) -0.0001(17) -0.0250(19)
C57 0.038(2) 0.036(2) 0.024(2) -0.0066(17) -0.0018(16) -0.0077(16)
C58 0.054(3) 0.049(2) 0.027(2) 0.0003(19) 0.0045(19) -0.020(2)
C59 0.051(2) 0.059(3) 0.030(3) -0.012(2) -0.0091(19) -0.017(2)
C60 0.0319(19) 0.0273(18) 0.038(2) -0.0107(17) -0.0098(16) -0.0014(15)
C61 0.046(3) 0.059(3) 0.057(3) -0.020(3) 0.005(2) 0.011(2)
C62 0.058(3) 0.029(2) 0.102(5) -0.017(3) -0.032(3) -0.004(2)

loop_
_atom_type_symbol
_atom_type_description
_atom_type_scat_dispersion_real
_atom_type_scat_dispersion_imag
_atom_type_scat_source
C C 0.0033 0.0016 'International Tables Vol C Tables 4.2.6.8 and 6.1.1.4'
H H 0.0000 0.0000 'International Tables Vol C Tables 4.2.6.8 and 6.1.1.4'
N N 0.0061 0.0033 'International Tables Vol C Tables 4.2.6.8 and 6.1.1.4'
P P 0.1023 0.0942 'International Tables Vol C Tables 4.2.6.8 and 6.1.1.4'
Nd Nd -0.1943 3.0179 'International Tables Vol C Tables 4.2.6.8 and 6.1.1.4'
O O 0.0106 0.0060 'International Tables Vol C Tables 4.2.6.8 and 6.1.1.4'

loop_
_geom_angle_atom_site_label_1
_geom_angle_atom_site_label_2
_geom_angle_atom_site_label_3
_geom_angle
_geom_angle_site_symmetry_1
_geom_angle_site_symmetry_3
_geom_angle_publ_flag
N2 Nd1 N1 116.94(9) . . ?
N2 Nd1 N3 96.65(9) . . ?
N1 Nd1 N3 107.01(10) . . ?
N2 Nd1 N4 124.21(10) . . ?
N1 Nd1 N4 105.69(9) . . ?
N3 Nd1 N4 103.75(9) . . ?
N2 Nd1 C1 63.41(10) . . ?
N1 Nd1 C1 63.51(10) . . ?
N3 Nd1 C1 143.98(10) . . ?
N4 Nd1 C1 112.27(10) . . ?
N2 Nd1 C2 90.21(9) . . ?
N1 Nd1 C2 151.93(10) . . ?
N3 Nd1 C2 59.88(10) . . ?
N4 Nd1 C2 59.22(9) . . ?
C1 Nd1 C2 142.20(11) . . ?
N2 Nd1 P1 88.59(7) . . ?
N1 Nd1 P1 31.44(7) . . ?
N3 Nd1 P1 126.93(7) . . ?
N4 Nd1 P1 116.34(6) . . ?
C1 Nd1 P1 32.52(8) . . ?
C2 Nd1 P1 173.18(7) . . ?
N2 Nd1 P2 31.41(7) . . ?
N1 Nd1 P2 90.20(7) . . ?
N3 Nd1 P2 122.32(7) . . ?
N4 Nd1 P2 124.22(7) . . ?
C1 Nd1 P2 32.01(7) . . ?
C2 Nd1 P2 117.86(7) . . ?
P1 Nd1 P2 59.37(2) . . ?
N2 Nd1 P3 100.78(7) . . ?
N1 Nd1 P3 127.39(7) . . ?
N3 Nd1 P3 29.22(7) . . ?
N4 Nd1 P3 77.69(7) . . ?
C1 Nd1 P3 164.05(7) . . ?
C2 Nd1 P3 32.02(7) . . ?
P1 Nd1 P3 154.67(3) . . ?
P2 Nd1 P3 132.12(2) . . ?
N2 Nd1 P4 105.83(7) . . ?
N1 Nd1 P4 132.87(6) . . ?
N3 Nd1 P4 85.75(7) . . ?
N4 Nd1 P4 28.46(6) . . ?
C1 Nd1 P4 127.19(8) . . ?
C2 Nd1 P4 31.54(6) . . ?
P1 Nd1 P4 143.08(2) . . ?
P2 Nd1 P4 121.46(2) . . ?
P3 Nd1 P4 56.67(2) . . ?
N1 P1 C1 107.21(16) . . ?
N1 P1 C3 110.25(16) . . ?
C1 P1 C3 116.75(16) . . ?
N1 P1 C9 109.73(15) . . ?
C1 P1 C9 111.73(18) . . ?
C3 P1 C9 101.02(16) . . ?
N1 P1 Nd1 51.68(10) . . ?
C1 P1 Nd1 56.52(12) . . ?
C3 P1 Nd1 123.21(11) . . ?
C9 P1 Nd1 135.24(12) . . ?
N2 P2 C1 107.16(16) . . ?
N2 P2 C15 109.90(15) . . ?
C1 P2 C15 116.06(17) . . ?
N2 P2 C21 109.28(16) . . ?
C1 P2 C21 110.69(17) . . ?
C15 P2 C21 103.64(17) . . ?
N2 P2 Nd1 50.97(10) . . ?
C1 P2 Nd1 56.21(12) . . ?
C15 P2 Nd1 129.51(13) . . ?
C21 P2 Nd1 126.33(11) . . ?
N3 P3 C2 107.76(17) . . ?
N3 P3 C33 111.92(17) . . ?
C2 P3 C33 108.47(16) . . ?
N3 P3 C39 112.46(15) . . ?
C2 P3 C39 110.58(17) . . ?
C33 P3 C39 105.61(16) . . ?
N3 P3 Nd1 48.52(11) . . ?
C2 P3 Nd1 62.45(11) . . ?
C33 P3 Nd1 110.01(12) . . ?
C39 P3 Nd1 144.02(12) . . ?
N4 P4 C2 107.24(16) . . ?
N4 P4 C51 110.95(16) . . ?
C2 P4 C51 107.59(16) . . ?
N4 P4 C45 115.83(15) . . ?
C2 P4 C45 111.77(16) . . ?
C51 P4 C45 103.20(16) . . ?
N4 P4 Nd1 48.09(10) . . ?
C2 P4 Nd1 61.00(11) . . ?
C51 P4 Nd1 111.90(11) . . ?
C45 P4 Nd1 144.74(12) . . ?
C27 N1 P1 120.7(2) . . ?
C27 N1 Nd1 142.4(2) . . ?
P1 N1 Nd1 96.89(13) . . ?
C30 N2 P2 120.6(2) . . ?
C30 N2 Nd1 141.8(2) . . ?
P2 N2 Nd1 97.62(12) . . ?
C57 N3 P3 122.5(2) . . ?
C57 N3 Nd1 135.2(2) . . ?
P3 N3 Nd1 102.26(14) . . ?
C60 N4 P4 119.7(2) . . ?
C60 N4 Nd1 132.6(2) . . ?
P4 N4 Nd1 103.45(12) . . ?
P2 C1 P1 136.0(2) . . ?
P2 C1 Nd1 91.77(14) . . ?
P1 C1 Nd1 90.96(15) . . ?
P4 C2 P3 128.2(2) . . ?
P4 C2 Nd1 87.47(13) . . ?
P3 C2 Nd1 85.54(13) . . ?
P4 C2 H2 115.9 . . ?
P3 C2 H2 115.9 . . ?
Nd1 C2 H2 98.0 . . ?
C4 C3 C8 118.7(3) . . ?
C4 C3 P1 120.9(3) . . ?
C8 C3 P1 120.4(3) . . ?
C3 C4 C5 120.9(4) . . ?
C3 C4 H4 119.6 . . ?
C5 C4 H4 119.6 . . ?
C6 C5 C4 119.6(4) . . ?
C6 C5 H5 120.2 . . ?
C4 C5 H5 120.2 . . ?
C7 C6 C5 119.9(4) . . ?
C7 C6 H6 120.1 . . ?
C5 C6 H6 120.1 . . ?
C6 C7 C8 120.2(4) . . ?
C6 C7 H7 119.9 . . ?
C8 C7 H7 119.9 . . ?
C7 C8 C3 120.7(4) . . ?
C7 C8 H8 119.7 . . ?
C3 C8 H8 119.7 . . ?
C10 C9 C14 118.9(3) . . ?
C10 C9 P1 122.7(3) . . ?
C14 C9 P1 118.3(3) . . ?
C9 C10 C11 119.8(4) . . ?
C9 C10 H10 120.1 . . ?
C11 C10 H10 120.1 . . ?
C12 C11 C10 120.5(4) . . ?
C12 C11 H11 119.8 . . ?
C10 C11 H11 119.8 . . ?
C13 C12 C11 119.2(4) . . ?
C13 C12 H12 120.4 . . ?
C11 C12 H12 120.4 . . ?
C12 C13 C14 121.2(4) . . ?
C12 C13 H13 119.4 . . ?
C14 C13 H13 119.4 . . ?
C13 C14 C9 120.4(4) . . ?
C13 C14 H14 119.8 . . ?
C9 C14 H14 119.8 . . ?
C16 C15 C20 118.3(3) . . ?
C16 C15 P2 119.7(3) . . ?
C20 C15 P2 121.7(3) . . ?
C15 C16 C17 121.7(4) . . ?
C15 C16 H16 119.2 . . ?
C17 C16 H16 119.2 . . ?
C18 C17 C16 119.6(4) . . ?
C18 C17 H17 120.2 . . ?
C16 C17 H17 120.2 . . ?
C19 C18 C17 120.4(4) . . ?
C19 C18 H18 119.8 . . ?
C17 C18 H18 119.8 . . ?
C18 C19 C20 120.2(4) . . ?
C18 C19 H19 119.9 . . ?
C20 C19 H19 119.9 . . ?
C19 C20 C15 119.8(4) . . ?
C19 C20 H20 120.1 . . ?
C15 C20 H20 120.1 . . ?
C26 C21 C22 117.7(4) . . ?
C26 C21 P2 119.0(3) . . ?
C22 C21 P2 123.1(3) . . ?
C23 C22 C21 120.6(4) . . ?
C23 C22 H22 119.7 . . ?
C21 C22 H22 119.7 . . ?
C24 C23 C22 120.5(4) . . ?
C24 C23 H23 119.7 . . ?
C22 C23 H23 119.7 . . ?
C25 C24 C23 119.6(4) . . ?
C25 C24 H24 120.2 . . ?
C23 C24 H24 120.2 . . ?
C24 C25 C26 120.2(4) . . ?
C24 C25 H25 119.9 . . ?
C26 C25 H25 119.9 . . ?
C25 C26 C21 121.4(4) . . ?
C25 C26 H26 119.3 . . ?
C21 C26 H26 119.3 . . ?
N1 C27 C28 113.7(3) . . ?
N1 C27 C29 109.3(3) . . ?
C28 C27 C29 109.5(3) . . ?
N1 C27 H27 108.1 . . ?
C28 C27 H27 108.1 . . ?
C29 C27 H27 108.1 . . ?
C27 C28 H28A 109.5 . . ?
C27 C28 H28B 109.5 . . ?
H28A C28 H28B 109.5 . . ?
C27 C28 H28C 109.5 . . ?
H28A C28 H28C 109.5 . . ?
H28B C28 H28C 109.5 . . ?
C27 C29 H29A 109.5 . . ?
C27 C29 H29B 109.5 . . ?
H29A C29 H29B 109.5 . . ?
C27 C29 H29C 109.5 . . ?
H29A C29 H29C 109.5 . . ?
H29B C29 H29C 109.5 . . ?
N2 C30 C32 112.8(3) . . ?
N2 C30 C31 110.1(3) . . ?
C32 C30 C31 110.5(3) . . ?
N2 C30 H30 107.8 . . ?
C32 C30 H30 107.8 . . ?
C31 C30 H30 107.8 . . ?
C30 C31 H31A 109.5 . . ?
C30 C31 H31B 109.5 . . ?
H31A C31 H31B 109.5 . . ?
C30 C31 H31C 109.5 . . ?
H31A C31 H31C 109.5 . . ?
H31B C31 H31C 109.5 . . ?
C30 C32 H32A 109.5 . . ?
C30 C32 H32B 109.5 . . ?
H32A C32 H32B 109.5 . . ?
C30 C32 H32C 109.5 . . ?
H32A C32 H32C 109.5 . . ?
H32B C32 H32C 109.5 . . ?
C38 C33 C34 118.9(3) . . ?
C38 C33 P3 123.3(3) . . ?
C34 C33 P3 117.6(3) . . ?
C35 C34 C33 121.1(4) . . ?
C35 C34 H34 119.4 . . ?
C33 C34 H34 119.4 . . ?
C36 C35 C34 119.7(4) . . ?
C36 C35 H35 120.1 . . ?
C34 C35 H35 120.1 . . ?
C35 C36 C37 120.3(4) . . ?
C35 C36 H36 119.8 . . ?
C37 C36 H36 119.8 . . ?
C38 C37 C36 119.3(4) . . ?
C38 C37 H37 120.4 . . ?
C36 C37 H37 120.4 . . ?
C33 C38 C37 120.6(4) . . ?
C33 C38 H38 119.7 . . ?
C37 C38 H38 119.7 . . ?
C44 C39 C40 118.3(3) . . ?
C44 C39 P3 120.6(3) . . ?
C40 C39 P3 121.0(3) . . ?
C39 C40 C41 120.0(4) . . ?
C39 C40 H40 120.0 . . ?
C41 C40 H40 120.0 . . ?
C42 C41 C40 120.2(4) . . ?
C42 C41 H41 119.9 . . ?
C40 C41 H41 119.9 . . ?
C41 C42 C43 120.1(4) . . ?
C41 C42 H42 120.0 . . ?
C43 C42 H42 120.0 . . ?
C44 C43 C42 119.7(4) . . ?
C44 C43 H43 120.2 . . ?
C42 C43 H43 120.2 . . ?
C43 C44 C39 121.6(4) . . ?
C43 C44 H44 119.2 . . ?
C39 C44 H44 119.2 . . ?
C50 C45 C46 118.8(3) . . ?
C50 C45 P4 117.7(3) . . ?
C46 C45 P4 123.5(3) . . ?
C45 C46 C47 120.0(4) . . ?
C45 C46 H46 120.0 . . ?
C47 C46 H46 120.0 . . ?
C48 C47 C46 120.9(4) . . ?
C48 C47 H47 119.5 . . ?
C46 C47 H47 119.5 . . ?
C47 C48 C49 119.2(4) . . ?
C47 C48 H48 120.4 . . ?
C49 C48 H48 120.4 . . ?
C48 C49 C50 120.0(4) . . ?
C48 C49 H49 120.0 . . ?
C50 C49 H49 120.0 . . ?
C45 C50 C49 120.9(3) . . ?
C45 C50 H50 119.5 . . ?
C49 C50 H50 119.5 . . ?
C52 C51 C56 117.3(3) . . ?
C52 C51 P4 124.5(3) . . ?
C56 C51 P4 118.1(3) . . ?
C51 C52 C53 121.3(3) . . ?
C51 C52 H52 119.4 . . ?
C53 C52 H52 119.4 . . ?
C54 C53 C52 120.3(4) . . ?
C54 C53 H53 119.9 . . ?
C52 C53 H53 119.9 . . ?
C55 C54 C53 119.0(4) . . ?
C55 C54 H54 120.5 . . ?
C53 C54 H54 120.5 . . ?
C54 C55 C56 121.1(4) . . ?
C54 C55 H55 119.5 . . ?
C56 C55 H55 119.5 . . ?
C55 C56 C51 121.0(4) . . ?
C55 C56 H56 119.5 . . ?
C51 C56 H56 119.5 . . ?
N3 C57 C58 114.1(3) . . ?
N3 C57 C59 107.9(3) . . ?
C58 C57 C59 111.1(4) . . ?
N3 C57 H57 107.8 . . ?
C58 C57 H57 107.8 . . ?
C59 C57 H57 107.8 . . ?
C57 C58 H58A 109.5 . . ?
C57 C58 H58B 109.5 . . ?
H58A C58 H58B 109.5 . . ?
C57 C58 H58C 109.5 . . ?
H58A C58 H58C 109.5 . . ?
H58B C58 H58C 109.5 . . ?
C57 C59 H59A 109.5 . . ?
C57 C59 H59B 109.5 . . ?
H59A C59 H59B 109.5 . . ?
C57 C59 H59C 109.5 . . ?
H59A C59 H59C 109.5 . . ?
H59B C59 H59C 109.5 . . ?
N4 C60 C61 109.7(3) . . ?
N4 C60 C62 110.2(3) . . ?
C61 C60 C62 111.3(4) . . ?
N4 C60 H60 108.5 . . ?
C61 C60 H60 108.5 . . ?
C62 C60 H60 108.5 . . ?
C60 C61 H61A 109.5 . . ?
C60 C61 H61B 109.5 . . ?
H61A C61 H61B 109.5 . . ?
C60 C61 H61C 109.5 . . ?
H61A C61 H61C 109.5 . . ?
H61B C61 H61C 109.5 . . ?
C60 C62 H62A 109.5 . . ?
C60 C62 H62B 109.5 . . ?
H62A C62 H62B 109.5 . . ?
C60 C62 H62C 109.5 . . ?
H62A C62 H62C 109.5 . . ?
H62B C62 H62C 109.5 . . ?

loop_
_geom_bond_atom_site_label_1
_geom_bond_atom_site_label_2
_geom_bond_distance
_geom_bond_site_symmetry_2
_geom_bond_publ_flag
Nd1 N2 2.443(3) . ?
Nd1 N1 2.456(3) . ?
Nd1 N3 2.469(3) . ?
Nd1 N4 2.503(3) . ?
Nd1 C1 2.592(3) . ?
Nd1 C2 2.864(3) . ?
Nd1 P1 3.1076(9) . ?
Nd1 P2 3.1175(9) . ?
Nd1 P3 3.2207(9) . ?
Nd1 P4 3.2716(9) . ?
P1 N1 1.633(3) . ?
P1 C1 1.671(4) . ?
P1 C3 1.832(4) . ?
P1 C9 1.837(3) . ?
P2 N2 1.639(3) . ?
P2 C1 1.653(3) . ?
P2 C15 1.827(3) . ?
P2 C21 1.833(4) . ?
P3 N3 1.609(3) . ?
P3 C2 1.713(4) . ?
P3 C33 1.817(4) . ?
P3 C39 1.826(3) . ?
P4 N4 1.603(3) . ?
P4 C2 1.713(3) . ?
P4 C51 1.817(4) . ?
P4 C45 1.828(3) . ?
N1 C27 1.476(5) . ?
N2 C30 1.478(4) . ?
N3 C57 1.484(5) . ?
N4 C60 1.491(4) . ?
C2 H2 0.9500 . ?
C3 C4 1.387(5) . ?
C3 C8 1.403(5) . ?
C4 C5 1.402(5) . ?
C4 H4 0.9500 . ?
C5 C6 1.393(6) . ?
C5 H5 0.9500 . ?
C6 C7 1.387(6) . ?
C6 H6 0.9500 . ?
C7 C8 1.390(5) . ?
C7 H7 0.9500 . ?
C8 H8 0.9500 . ?
C9 C10 1.390(5) . ?
C9 C14 1.392(5) . ?
C10 C11 1.394(5) . ?
C10 H10 0.9500 . ?
C11 C12 1.392(7) . ?
C11 H11 0.9500 . ?
C12 C13 1.361(6) . ?
C12 H12 0.9500 . ?
C13 C14 1.384(5) . ?
C13 H13 0.9500 . ?
C14 H14 0.9500 . ?
C15 C16 1.376(5) . ?
C15 C20 1.407(5) . ?
C16 C17 1.379(5) . ?
C16 H16 0.9500 . ?
C17 C18 1.377(6) . ?
C17 H17 0.9500 . ?
C18 C19 1.370(7) . ?
C18 H18 0.9500 . ?
C19 C20 1.395(6) . ?
C19 H19 0.9500 . ?
C20 H20 0.9500 . ?
C21 C26 1.387(5) . ?
C21 C22 1.389(5) . ?
C22 C23 1.385(6) . ?
C22 H22 0.9500 . ?
C23 C24 1.380(6) . ?
C23 H23 0.9500 . ?
C24 C25 1.358(6) . ?
C24 H24 0.9500 . ?
C25 C26 1.387(6) . ?
C25 H25 0.9500 . ?
C26 H26 0.9500 . ?
C27 C28 1.508(5) . ?
C27 C29 1.511(6) . ?
C27 H27 1.0000 . ?
C28 H28A 0.9800 . ?
C28 H28B 0.9800 . ?
C28 H28C 0.9800 . ?
C29 H29A 0.9800 . ?
C29 H29B 0.9800 . ?
C29 H29C 0.9800 . ?
C30 C32 1.521(6) . ?
C30 C31 1.534(5) . ?
C30 H30 1.0000 . ?
C31 H31A 0.9800 . ?
C31 H31B 0.9800 . ?
C31 H31C 0.9800 . ?
C32 H32A 0.9800 . ?
C32 H32B 0.9800 . ?
C32 H32C 0.9800 . ?
C33 C38 1.373(5) . ?
C33 C34 1.401(5) . ?
C34 C35 1.384(6) . ?
C34 H34 0.9500 . ?
C35 C36 1.366(7) . ?
C35 H35 0.9500 . ?
C36 C37 1.406(7) . ?
C36 H36 0.9500 . ?
C37 C38 1.400(5) . ?
C37 H37 0.9500 . ?
C38 H38 0.9500 . ?
C39 C44 1.400(5) . ?
C39 C40 1.404(5) . ?
C40 C41 1.404(5) . ?
C40 H40 0.9500 . ?
C41 C42 1.386(6) . ?
C41 H41 0.9500 . ?
C42 C43 1.392(6) . ?
C42 H42 0.9500 . ?
C43 C44 1.380(5) . ?
C43 H43 0.9500 . ?
C44 H44 0.9500 . ?
C45 C50 1.390(5) . ?
C45 C46 1.392(5) . ?
C46 C47 1.395(6) . ?
C46 H46 0.9500 . ?
C47 C48 1.381(6) . ?
C47 H47 0.9500 . ?
C48 C49 1.390(5) . ?
C48 H48 0.9500 . ?
C49 C50 1.392(5) . ?
C49 H49 0.9500 . ?
C50 H50 0.9500 . ?
C51 C52 1.389(5) . ?
C51 C56 1.402(5) . ?
C52 C53 1.388(5) . ?
C52 H52 0.9500 . ?
C53 C54 1.384(5) . ?
C53 H53 0.9500 . ?
C54 C55 1.371(6) . ?
C54 H54 0.9500 . ?
C55 C56 1.377(6) . ?
C55 H55 0.9500 . ?
C56 H56 0.9500 . ?
C57 C58 1.523(6) . ?
C57 C59 1.528(5) . ?
C57 H57 1.0000 . ?
C58 H58A 0.9800 . ?
C58 H58B 0.9800 . ?
C58 H58C 0.9800 . ?
C59 H59A 0.9800 . ?
C59 H59B 0.9800 . ?
C59 H59C 0.9800 . ?
C60 C61 1.514(6) . ?
C60 C62 1.529(6) . ?
C60 H60 1.0000 . ?
C61 H61A 0.9800 . ?
C61 H61B 0.9800 . ?
C61 H61C 0.9800 . ?
C62 H62A 0.9800 . ?
C62 H62B 0.9800 . ?
C62 H62C 0.9800 . ?
